data_7031509
loop_
_publ_author_name
'Scheuermann, Margaret L.'
'Grice, Kyle A.'
'Ruppel, Matthew J.'
'Rosell\'o-Merino, Marta'
'Kaminsky, Werner'
'Goldberg, Karen I.'

_publ_section_title
;
 Hemilability of P(X)N-type ligands (X = O, N-H): rollover cyclometalation
 and benzene C-H activation from (P(X)N)PtMe2 complexes.
;
_journal_issue 31
_journal_name_full 'Dalton transactions (Cambridge, England : 2003)'
_journal_page_first 12018
_journal_page_last 12025
_journal_paper_doi 10.1039/c4dt01143k
_journal_volume 43
_journal_year 2014
_chemical_formula_moiety 'C19 H33 N2 O P Pt'
_chemical_formula_sum 'C19 H33 N2 O P Pt'
_chemical_formula_weight 531.53
_chemical_name_common (tBuP(O)C)PtMe(CNtBu)
_chemical_name_systematic
;
 (tBuP(O)C)PtMe(CNtBu)
;
_space_group_IT_number 14
_symmetry_cell_setting monoclinic
_symmetry_Int_Tables_number 14
_symmetry_space_group_name_Hall '-P 2yn'
_symmetry_space_group_name_H-M 'P 1 21/n 1'
_atom_sites_solution_hydrogens geom
_atom_sites_solution_primary direct
_atom_sites_solution_secondary difmap
_audit_conform_dict_location ftp://ftp.iucr.org/pub/cif_core.dic
_audit_conform_dict_name cif_core.dic
_audit_conform_dict_version 2.4
_audit_creation_date 2013-06-28T12:22:40-00:00
_audit_creation_method 'WinGX routine CIF_UPDATE'
_cell_angle_alpha 90
_cell_angle_beta 98.684(8)
_cell_angle_gamma 90
_cell_formula_units_Z 4
_cell_length_a 8.6571(12)
_cell_length_b 13.566(2)
_cell_length_c 18.381(3)
_cell_measurement_reflns_used 375
_cell_measurement_temperature 100(2)
_cell_measurement_theta_max 20
_cell_measurement_theta_min 3
_cell_volume 2134.0(6)
_computing_cell_refinement 'SAINT (Bruker, 2007)'
_computing_data_collection 'APEX2 (Bruker, 2007)'
_computing_data_reduction 'SAINT (Bruker, 2007)'
_computing_molecular_graphics 'ORTEP-3 for Windows (Farrugia, 1997)'
_computing_publication_material 'SHELXL-97 (Sheldrick, 1997)'
_computing_structure_refinement 'SHELXL-97 (Sheldrick, 2008)'
_computing_structure_solution 'SHELXS97 (Sheldrick, 1997)'
_diffrn_ambient_temperature 100(2)
_diffrn_measured_fraction_theta_full 0.992
_diffrn_measured_fraction_theta_max 0.985
_diffrn_measurement_device_type 'Bruker APEXII CCD area-detector'
_diffrn_measurement_method '\f and \w scans'
_diffrn_radiation_monochromator graphite
_diffrn_radiation_type MoK\a
_diffrn_radiation_wavelength 0.71073
_diffrn_reflns_av_R_equivalents 0.0796
_diffrn_reflns_av_unetI/netI 0.0365
_diffrn_reflns_limit_h_max 11
_diffrn_reflns_limit_h_min -11
_diffrn_reflns_limit_k_max 18
_diffrn_reflns_limit_k_min -18
_diffrn_reflns_limit_l_max 24
_diffrn_reflns_limit_l_min -24
_diffrn_reflns_number 98592
_diffrn_reflns_theta_full 25
_diffrn_reflns_theta_max 28.64
_diffrn_reflns_theta_min 1.87
_diffrn_source 'fine-focus sealed tube'
_exptl_absorpt_coefficient_mu 6.658
_exptl_absorpt_correction_T_max 0.7319
_exptl_absorpt_correction_T_min 0.3494
_exptl_absorpt_correction_type multi-scan
_exptl_absorpt_process_details '(SADABS; Bruker, 2007)'
_exptl_crystal_colour colorless
_exptl_crystal_density_diffrn 1.654
_exptl_crystal_density_method 'not measured'
_exptl_crystal_description prism
_exptl_crystal_F_000 1048
_exptl_crystal_size_max 0.2
_exptl_crystal_size_mid 0.06
_exptl_crystal_size_min 0.05
_refine_diff_density_max 3.688
_refine_diff_density_min -1.619
_refine_diff_density_rms 0.193
_refine_ls_extinction_method none
_refine_ls_goodness_of_fit_ref 1.093
_refine_ls_hydrogen_treatment constr
_refine_ls_matrix_type full
_refine_ls_number_parameters 227
_refine_ls_number_reflns 5412
_refine_ls_number_restraints 0
_refine_ls_restrained_S_all 1.093
_refine_ls_R_factor_all 0.0553
_refine_ls_R_factor_gt 0.036
_refine_ls_shift/su_max 0.001
_refine_ls_shift/su_mean 0
_refine_ls_structure_factor_coef Fsqd
_refine_ls_weighting_details 'calc w=1/[\s^2^(Fo^2^)+(0.0420P)^2^+11.7821P] where P=(Fo^2^+2Fc^2^)/3'
_refine_ls_weighting_scheme calc
_refine_ls_wR_factor_gt 0.0869
_refine_ls_wR_factor_ref 0.0957
_reflns_number_gt 4270
_reflns_number_total 5412
_reflns_threshold_expression >2\s(I)
_cod_data_source_file c4dt01143k1.cif
_cod_data_source_block mls_10_054_1_0ma
_cod_depositor_comments 'Adding full bibliography for 7031508--7031511.cif.'
_cod_original_cell_volume 2133.9(5)
_cod_original_sg_symbol_H-M 'P 21/n'
_cod_database_code 7031509

loop_
_symmetry_equiv_pos_as_xyz
'x, y, z'
'-x+1/2, y+1/2, -z+1/2'
'-x, -y, -z'
'x-1/2, -y-1/2, z-1/2'

loop_
_atom_site_label
_atom_site_type_symbol
_atom_site_fract_x
_atom_site_fract_y
_atom_site_fract_z
_atom_site_U_iso_or_equiv
_atom_site_adp_type
_atom_site_occupancy
_atom_site_symmetry_multiplicity
_atom_site_calc_flag
_atom_site_refinement_flags
Pt1 Pt 0.86918(2) 0.424332(16) 0.241212(11) 0.01796(8) Uani 1 1 d .
P1 P 0.73265(17) 0.45315(11) 0.33304(8) 0.0168(3) Uani 1 1 d .
O1 O 0.7936(5) 0.3716(3) 0.3970(2) 0.0214(8) Uani 1 1 d .
N1 N 0.9633(6) 0.2511(4) 0.4386(3) 0.0227(10) Uani 1 1 d .
C15 C 0.9969(7) 0.3892(5) 0.1647(3) 0.0225(12) Uani 1 1 d .
N2 N 1.0678(6) 0.3703(4) 0.1198(3) 0.0231(10) Uani 1 1 d .
C7 C 0.5173(7) 0.3196(5) 0.2784(4) 0.0294(14) Uani 1 1 d .
H7A H 0.5821 0.2734 0.3107 0.044 Uiso 1 1 calc R
H7B H 0.5583 0.3255 0.2317 0.044 Uiso 1 1 calc R
H7C H 0.4096 0.2953 0.269 0.044 Uiso 1 1 calc R
C11 C 0.7251(9) 0.6593(5) 0.3393(4) 0.0392(17) Uani 1 1 d .
H11A H 0.6107 0.6608 0.3303 0.059 Uiso 1 1 calc R
H11B H 0.7648 0.6565 0.2921 0.059 Uiso 1 1 calc R
H11C H 0.7645 0.7189 0.366 0.059 Uiso 1 1 calc R
C6 C 0.5205(7) 0.4225(5) 0.3162(3) 0.0242(12) Uani 1 1 d .
C9 C 0.4482(7) 0.4143(5) 0.3853(4) 0.0310(14) Uani 1 1 d .
H9A H 0.442 0.4798 0.4071 0.046 Uiso 1 1 calc R
H9B H 0.5125 0.3712 0.4204 0.046 Uiso 1 1 calc R
H9C H 0.3429 0.3865 0.3735 0.046 Uiso 1 1 calc R
C16 C 1.1529(7) 0.3374(4) 0.0607(3) 0.0222(12) Uani 1 1 d .
C13 C 0.9605(7) 0.5698(6) 0.4002(4) 0.0356(16) Uani 1 1 d .
H13A H 0.9958 0.6263 0.4317 0.053 Uiso 1 1 calc R
H13B H 1.0016 0.5755 0.3535 0.053 Uiso 1 1 calc R
H13C H 0.9986 0.5087 0.4251 0.053 Uiso 1 1 calc R
C10 C 0.7804(7) 0.5684(4) 0.3850(3) 0.0209(11) Uani 1 1 d .
C3 C 1.1479(7) 0.1894(5) 0.3648(3) 0.0241(12) Uani 1 1 d .
H3 H 1.2311 0.1455 0.3596 0.029 Uiso 1 1 calc R
C8 C 0.4301(8) 0.4955(5) 0.2636(4) 0.0338(15) Uani 1 1 d .
H8A H 0.3222 0.4726 0.2502 0.051 Uiso 1 1 calc R
H8B H 0.4794 0.501 0.2191 0.051 Uiso 1 1 calc R
H8C H 0.4302 0.5602 0.2874 0.051 Uiso 1 1 calc R
C14 C 0.7645(9) 0.5326(5) 0.1663(4) 0.0347(16) Uani 1 1 d .
H14A H 0.8459 0.5747 0.151 0.052 Uiso 1 1 calc R
H14B H 0.6929 0.5731 0.1902 0.052 Uiso 1 1 calc R
H14C H 0.7062 0.5002 0.123 0.052 Uiso 1 1 calc R
C19 C 1.0385(8) 0.3383(5) -0.0099(3) 0.0301(14) Uani 1 1 d .
H19A H 0.9533 0.292 -0.0059 0.045 Uiso 1 1 calc R
H19B H 1.0921 0.3186 -0.0509 0.045 Uiso 1 1 calc R
H19C H 0.9958 0.4048 -0.0188 0.045 Uiso 1 1 calc R
C1 C 0.9689(6) 0.3195(4) 0.3154(3) 0.0186(11) Uani 1 1 d .
C18 C 1.2853(8) 0.4101(6) 0.0562(4) 0.0395(18) Uani 1 1 d .
H18A H 1.2416 0.4755 0.0434 0.059 Uiso 1 1 calc R
H18B H 1.3462 0.3882 0.0184 0.059 Uiso 1 1 calc R
H18C H 1.3532 0.4132 0.1039 0.059 Uiso 1 1 calc R
C12 C 0.7196(7) 0.5710(5) 0.4589(3) 0.0266(13) Uani 1 1 d .
H12A H 0.7699 0.6252 0.4889 0.04 Uiso 1 1 calc R
H12B H 0.7437 0.5084 0.4847 0.04 Uiso 1 1 calc R
H12C H 0.6062 0.5812 0.4505 0.04 Uiso 1 1 calc R
C2 C 1.0906(6) 0.2542(4) 0.3084(3) 0.0221(12) Uani 1 1 d .
H2 H 1.1352 0.2539 0.2643 0.027 Uiso 1 1 calc R
C5 C 0.9150(6) 0.3109(4) 0.3832(3) 0.0182(11) Uani 1 1 d .
C17 C 1.2124(8) 0.2337(5) 0.0789(4) 0.0344(15) Uani 1 1 d .
H17A H 1.2803 0.2339 0.1267 0.052 Uiso 1 1 calc R
H17B H 1.2717 0.2107 0.0408 0.052 Uiso 1 1 calc R
H17C H 1.1236 0.1895 0.0811 0.052 Uiso 1 1 calc R
C4 C 1.0808(7) 0.1902(5) 0.4288(3) 0.0249(12) Uani 1 1 d .
H4 H 1.1196 0.1459 0.4673 0.03 Uiso 1 1 calc R

loop_
_atom_site_aniso_label
_atom_site_aniso_U_11
_atom_site_aniso_U_22
_atom_site_aniso_U_33
_atom_site_aniso_U_23
_atom_site_aniso_U_13
_atom_site_aniso_U_12
Pt1 0.02079(11) 0.02139(11) 0.01266(11) 0.00047(9) 0.00562(7) -0.00005(9)
P1 0.0191(7) 0.0197(7) 0.0121(6) 0.0007(5) 0.0045(5) -0.0002(5)
O1 0.025(2) 0.024(2) 0.0164(19) 0.0042(16) 0.0071(16) 0.0073(17)
N1 0.026(2) 0.020(2) 0.022(2) -0.0014(19) -0.001(2) -0.0002(19)
C15 0.029(3) 0.024(3) 0.015(3) -0.001(2) 0.006(2) -0.003(2)
N2 0.025(2) 0.028(3) 0.017(2) -0.003(2) 0.006(2) -0.002(2)
C7 0.027(3) 0.029(3) 0.034(4) -0.014(3) 0.010(3) -0.009(3)
C11 0.054(5) 0.024(3) 0.039(4) -0.001(3) 0.005(4) -0.004(3)
C6 0.020(3) 0.030(3) 0.022(3) 0.000(3) 0.001(2) -0.006(2)
C9 0.023(3) 0.038(4) 0.032(3) -0.001(3) 0.005(3) -0.004(3)
C16 0.027(3) 0.024(3) 0.017(3) -0.003(2) 0.008(2) 0.003(2)
C13 0.024(3) 0.046(4) 0.038(4) -0.021(3) 0.006(3) -0.009(3)
C10 0.024(3) 0.022(3) 0.016(3) -0.004(2) 0.002(2) -0.005(2)
C3 0.018(3) 0.027(3) 0.027(3) -0.003(2) 0.000(2) 0.004(2)
C8 0.028(3) 0.038(4) 0.033(4) 0.008(3) -0.003(3) -0.003(3)
C14 0.044(4) 0.039(4) 0.024(3) 0.014(3) 0.013(3) 0.011(3)
C19 0.037(4) 0.033(4) 0.020(3) -0.002(3) 0.004(3) 0.005(3)
C1 0.020(3) 0.019(3) 0.016(3) -0.001(2) -0.001(2) -0.002(2)
C18 0.036(4) 0.052(5) 0.033(4) -0.013(3) 0.015(3) -0.015(3)
C12 0.028(3) 0.032(3) 0.020(3) -0.007(3) 0.006(2) -0.002(3)
C2 0.018(3) 0.028(3) 0.020(3) -0.003(2) 0.002(2) -0.002(2)
C5 0.019(3) 0.020(3) 0.017(3) -0.002(2) 0.005(2) -0.001(2)
C17 0.037(4) 0.040(4) 0.028(3) 0.004(3) 0.013(3) 0.011(3)
C4 0.026(3) 0.024(3) 0.024(3) 0.001(2) 0.000(2) 0.002(2)

loop_
_atom_type_symbol
_atom_type_description
_atom_type_scat_dispersion_real
_atom_type_scat_dispersion_imag
_atom_type_scat_source
C C 0.0033 0.0016 'International Tables Vol C Tables 4.2.6.8 and 6.1.1.4'
H H 0 0 'International Tables Vol C Tables 4.2.6.8 and 6.1.1.4'
N N 0.0061 0.0033 'International Tables Vol C Tables 4.2.6.8 and 6.1.1.4'
O O 0.0106 0.006 'International Tables Vol C Tables 4.2.6.8 and 6.1.1.4'
P P 0.1023 0.0942 'International Tables Vol C Tables 4.2.6.8 and 6.1.1.4'
Pt Pt -1.7033 8.3905 'International Tables Vol C Tables 4.2.6.8 and 6.1.1.4'

loop_
_geom_angle_atom_site_label_1
_geom_angle_atom_site_label_2
_geom_angle_atom_site_label_3
_geom_angle
C15 Pt1 C1 94.6(2)
C15 Pt1 C14 86.3(3)
C1 Pt1 C14 179.1(2)
C15 Pt1 P1 175.26(18)
C1 Pt1 P1 80.68(16)
C14 Pt1 P1 98.41(19)
O1 P1 C10 100.2(2)
O1 P1 C6 99.8(2)
C10 P1 C6 114.4(3)
O1 P1 Pt1 105.87(15)
C10 P1 Pt1 115.86(19)
C6 P1 Pt1 117.1(2)
C5 O1 P1 116.0(3)
C5 N1 C4 115.6(5)
N2 C15 Pt1 178.5(6)
C15 N2 C16 175.0(6)
C6 C7 H7A 109.5
C6 C7 H7B 109.5
H7A C7 H7B 109.5
C6 C7 H7C 109.5
H7A C7 H7C 109.5
H7B C7 H7C 109.5
C10 C11 H11A 109.5
C10 C11 H11B 109.5
H11A C11 H11B 109.5
C10 C11 H11C 109.5
H11A C11 H11C 109.5
H11B C11 H11C 109.5
C9 C6 C8 110.3(5)
C9 C6 C7 109.2(5)
C8 C6 C7 109.1(5)
C9 C6 P1 113.8(4)
C8 C6 P1 111.2(4)
C7 C6 P1 103.0(4)
C6 C9 H9A 109.5
C6 C9 H9B 109.5
H9A C9 H9B 109.5
C6 C9 H9C 109.5
H9A C9 H9C 109.5
H9B C9 H9C 109.5
N2 C16 C19 107.2(5)
N2 C16 C17 108.0(5)
C19 C16 C17 110.7(5)
N2 C16 C18 108.0(5)
C19 C16 C18 110.4(5)
C17 C16 C18 112.3(6)
C10 C13 H13A 109.5
C10 C13 H13B 109.5
H13A C13 H13B 109.5
C10 C13 H13C 109.5
H13A C13 H13C 109.5
H13B C13 H13C 109.5
C11 C10 C12 110.5(5)
C11 C10 C13 108.3(5)
C12 C10 C13 108.2(5)
C11 C10 P1 111.8(4)
C12 C10 P1 113.5(4)
C13 C10 P1 104.2(4)
C4 C3 C2 118.6(5)
C4 C3 H3 120.7
C2 C3 H3 120.7
C6 C8 H8A 109.5
C6 C8 H8B 109.5
H8A C8 H8B 109.5
C6 C8 H8C 109.5
H8A C8 H8C 109.5
H8B C8 H8C 109.5
Pt1 C14 H14A 109.5
Pt1 C14 H14B 109.5
H14A C14 H14B 109.5
Pt1 C14 H14C 109.5
H14A C14 H14C 109.5
H14B C14 H14C 109.5
C16 C19 H19A 109.5
C16 C19 H19B 109.5
H19A C19 H19B 109.5
C16 C19 H19C 109.5
H19A C19 H19C 109.5
H19B C19 H19C 109.5
C2 C1 C5 112.7(5)
C2 C1 Pt1 128.5(4)
C5 C1 Pt1 118.9(4)
C16 C18 H18A 109.5
C16 C18 H18B 109.5
H18A C18 H18B 109.5
C16 C18 H18C 109.5
H18A C18 H18C 109.5
H18B C18 H18C 109.5
C10 C12 H12A 109.5
C10 C12 H12B 109.5
H12A C12 H12B 109.5
C10 C12 H12C 109.5
H12A C12 H12C 109.5
H12B C12 H12C 109.5
C3 C2 C1 121.4(5)
C3 C2 H2 119.3
C1 C2 H2 119.3
N1 C5 O1 112.6(5)
N1 C5 C1 129.0(5)
O1 C5 C1 118.4(5)
C16 C17 H17A 109.5
C16 C17 H17B 109.5
H17A C17 H17B 109.5
C16 C17 H17C 109.5
H17A C17 H17C 109.5
H17B C17 H17C 109.5
N1 C4 C3 122.7(6)
N1 C4 H4 118.6
C3 C4 H4 118.6

loop_
_geom_bond_atom_site_label_1
_geom_bond_atom_site_label_2
_geom_bond_distance
Pt1 C15 1.975(6)
Pt1 C1 2.066(6)
Pt1 C14 2.122(6)
Pt1 P1 2.2363(14)
P1 O1 1.642(4)
P1 C10 1.847(6)
P1 C6 1.862(6)
O1 C5 1.389(7)
N1 C5 1.320(7)
N1 C4 1.343(8)
C15 N2 1.129(7)
N2 C16 1.471(7)
C7 C6 1.558(8)
C7 H7A 0.98
C7 H7B 0.98
C7 H7C 0.98
C11 C10 1.527(9)
C11 H11A 0.98
C11 H11B 0.98
C11 H11C 0.98
C6 C9 1.502(9)
C6 C8 1.517(9)
C9 H9A 0.98
C9 H9B 0.98
C9 H9C 0.98
C16 C19 1.509(9)
C16 C17 1.518(9)
C16 C18 1.523(9)
C13 C10 1.543(8)
C13 H13A 0.98
C13 H13B 0.98
C13 H13C 0.98
C10 C12 1.529(8)
C3 C4 1.389(9)
C3 C2 1.392(8)
C3 H3 0.95
C8 H8A 0.98
C8 H8B 0.98
C8 H8C 0.98
C14 H14A 0.98
C14 H14B 0.98
C14 H14C 0.98
C19 H19A 0.98
C19 H19B 0.98
C19 H19C 0.98
C1 C2 1.398(8)
C1 C5 1.400(8)
C18 H18A 0.98
C18 H18B 0.98
C18 H18C 0.98
C12 H12A 0.98
C12 H12B 0.98
C12 H12C 0.98
C2 H2 0.95
C17 H17A 0.98
C17 H17B 0.98
C17 H17C 0.98
C4 H4 0.95
